data_7125968
loop_
_publ_author_name
'Zhan, Shun-Ze'
'Li, Jing-Hong'
'Zhang, Guo-Hui'
'Li, Ming-De'
'Sun, Shanshan'
'Zheng, Ji'
'Ning, Guo-Hong'
'Li, Mian'
'Kuang, Dai-Bin'
'Wang, Xu-Dong'
'Li, Dan'

_publ_section_title
;
 Coordination disk-type nano-Saturn complexes.
;
_journal_issue 22
_journal_name_full 'Chemical communications (Cambridge, England)'
_journal_page_first 3325
_journal_page_last 3328
_journal_paper_doi 10.1039/d0cc00532k
_journal_volume 56
_journal_year 2020
_chemical_formula_moiety 'C40 H50 Cu10 N20, C60'
_chemical_formula_sum 'C100 H50 Cu10 N20'
_chemical_formula_weight 2167.10
_space_group_crystal_system triclinic
_space_group_IT_number 2
_space_group_name_Hall '-P 1'
_space_group_name_H-M_alt 'P -1'
_atom_sites_solution_hydrogens geom
_atom_sites_solution_primary iterative
_audit_creation_date 2019-07-24
_audit_creation_method
;
Olex2 1.2
(compiled 2018.05.29 svn.r3508 for OlexSys, GUI svn.r5506)
;
_audit_update_record
;
2019-07-26 deposited with the CCDC.	2020-02-11 downloaded from the CCDC.
;
_cell_angle_alpha 92.418(4)
_cell_angle_beta 107.283(4)
_cell_angle_gamma 91.169(4)
_cell_formula_units_Z 1
_cell_length_a 10.3306(4)
_cell_length_b 12.1908(6)
_cell_length_c 16.1323(6)
_cell_measurement_reflns_used 8843
_cell_measurement_temperature 100.01(11)
_cell_measurement_theta_max 73.6830
_cell_measurement_theta_min 3.6000
_cell_volume 1937.06(15)
_computing_cell_refinement 'CrysAlisPro 1.171.39.28b (Rigaku OD, 2015)'
_computing_data_collection 'CrysAlisPro 1.171.39.28b (Rigaku OD, 2015)'
_computing_data_reduction 'CrysAlisPro 1.171.39.28b (Rigaku OD, 2015)'
_computing_molecular_graphics 'Olex2 (Dolomanov et al., 2009)'
_computing_publication_material 'Olex2 (Dolomanov et al., 2009)'
_computing_structure_refinement 'olex2.refine (Bourhis et al., 2015)'
_computing_structure_solution 'olex2.solve (Bourhis et al., 2015)'
_diffrn_ambient_environment N~2~
_diffrn_ambient_temperature 100.01(11)
_diffrn_detector 'CCD plate'
_diffrn_measured_fraction_theta_full 0.986
_diffrn_measured_fraction_theta_max 0.954
_diffrn_measurement_details
;
List of Runs (angles in degrees, time in seconds):

  # Type    Start    End  Width  t~exp~   \w     \q     \k     \f   Frames
#--------------------------------------------------------------------------
  1  \w     48.00  89.00   0.50    0.50    --    0.00  19.00   0.00   82
  2  \w      8.00  33.00   0.50    0.50    --    0.00  38.00 120.00   50
  3  \w    -32.00  21.00   0.50    0.50    --    0.00 -57.00  90.00  106
  4  \w    -16.00  29.00   0.50    0.50    --    0.00  19.00   0.00   90
  5  \w    -88.00 -46.00   0.50    0.50    --    0.00 -57.00  90.00   84
  6  \w     17.00  82.00   0.50    0.50    --    0.00  38.00  60.00  130
  7  \w     73.00 122.00   0.50    1.00    --   95.80  15.00 120.00   98
  8  \w     94.00 121.00   0.50    1.00    --   95.80 -82.00-180.00   54
  9  \w      7.00 110.00   0.50    1.00    --   95.80 -30.00 150.00  206
 10  \w      7.00  33.00   0.50    1.00    --   95.80 -82.00-120.00   52
 11  \w     63.00 116.00   0.50    1.00    --   95.80 -82.00-120.00  106
 12  \w      8.00 113.00   0.50    1.00    --   95.80 -61.00 120.00  210
 13  \w     13.00 112.00   0.50    1.00    --   95.80 -61.00   0.00  198
 14  \w      7.00 120.00   0.50    1.00    --   95.80 -82.00   0.00  226
 15  \w     13.00  40.00   0.50    1.00    --   95.80 -61.00-150.00   54
 16  \w    159.00 185.00   0.50    1.00    --   95.80  15.00 120.00   52
 17  \w     52.00 119.00   0.50    1.00    --   95.80 -61.00-150.00  134
 18  \w     94.00 119.00   0.50    1.00    --   95.80 -82.00  60.00   50
 19  \w     10.00 118.00   0.50    1.00    --   95.80 -15.00-150.00  216
 20  \w     36.00 121.00   0.50    1.00    --   95.80 -82.00 120.00  170
 21  \w     62.00 106.00   0.50    1.00    --   95.80 -82.00 -60.00   88
 22  \w      8.00 153.00   0.50    1.00    --   95.80   0.00-120.00  290
;
_diffrn_measurement_device 'four-circle diffractometer'
_diffrn_measurement_device_type 'XtaLAB AFC12 (RINC): Kappa single'
_diffrn_measurement_method '\w scans'
_diffrn_orient_matrix_type 'CrysAlisPro convention (1999,Acta A55,543-557)'
_diffrn_orient_matrix_UB_11 -0.1114316000
_diffrn_orient_matrix_UB_12 0.0430795000
_diffrn_orient_matrix_UB_13 0.0373231000
_diffrn_orient_matrix_UB_21 0.0153710000
_diffrn_orient_matrix_UB_22 0.1139195000
_diffrn_orient_matrix_UB_23 -0.0345447000
_diffrn_orient_matrix_UB_31 -0.1084767000
_diffrn_orient_matrix_UB_32 -0.0344060000
_diffrn_orient_matrix_UB_33 -0.0862642000
_diffrn_radiation_monochromator graphite
_diffrn_radiation_probe x-ray
_diffrn_radiation_type CuK\a
_diffrn_radiation_wavelength 1.54184
_diffrn_reflns_av_R_equivalents 0.0376
_diffrn_reflns_av_unetI/netI 0.0390
_diffrn_reflns_Laue_measured_fraction_full 0.986
_diffrn_reflns_Laue_measured_fraction_max 0.954
_diffrn_reflns_limit_h_max 11
_diffrn_reflns_limit_h_min -12
_diffrn_reflns_limit_k_max 13
_diffrn_reflns_limit_k_min -15
_diffrn_reflns_limit_l_max 17
_diffrn_reflns_limit_l_min -20
_diffrn_reflns_number 19096
_diffrn_reflns_point_group_measured_fraction_full 0.986
_diffrn_reflns_point_group_measured_fraction_max 0.954
_diffrn_reflns_theta_full 67.684
_diffrn_reflns_theta_max 74.144
_diffrn_reflns_theta_min 3.631
_diffrn_source 'fine-focus sealed X-ray tube'
_diffrn_source_type 'Enhance (Cu) X-ray Source'
_exptl_absorpt_coefficient_mu 3.468
_exptl_absorpt_correction_T_max 1.00000
_exptl_absorpt_correction_T_min 0.53369
_exptl_absorpt_correction_type multi-scan
_exptl_absorpt_process_details
;
CrysAlisPro 1.171.39.28b (Rigaku Oxford Diffraction, 2015)
Empirical absorption correction using spherical harmonics,
 implemented in SCALE3 ABSPACK scaling algorithm.
;
_exptl_crystal_colour BLACK
_exptl_crystal_density_diffrn 1.858
_exptl_crystal_description BLOCK
_exptl_crystal_F_000 1080
_exptl_crystal_size_max 0.2
_exptl_crystal_size_mid 0.1
_exptl_crystal_size_min 0.08
_refine_diff_density_max 1.674
_refine_diff_density_min -0.734
_refine_diff_density_rms 0.147
_refine_ls_extinction_method none
_refine_ls_goodness_of_fit_ref 1.089
_refine_ls_hydrogen_treatment constr
_refine_ls_matrix_type full
_refine_ls_number_parameters 591
_refine_ls_number_reflns 7512
_refine_ls_number_restraints 0
_refine_ls_restrained_S_all 1.089
_refine_ls_R_factor_all 0.0802
_refine_ls_R_factor_gt 0.0756
_refine_ls_shift/su_max 0.001
_refine_ls_shift/su_mean 0.000
_refine_ls_structure_factor_coef Fsqd
_refine_ls_weighting_details 'w=1/[\s^2^(Fo^2^)+(0.0782P)^2^+17.0642P] where P=(Fo^2^+2Fc^2^)/3'
_refine_ls_weighting_scheme calc
_refine_ls_wR_factor_gt 0.2063
_refine_ls_wR_factor_ref 0.2085
_reflns_Friedel_coverage 0.000
_reflns_number_gt 6682
_reflns_number_total 7512
_reflns_threshold_expression 'I > 2\s(I)'
_cod_data_source_file d0cc00532k2.cif
_cod_data_source_block C60-Saturn-100K
_cod_depositor_comments 'Adding full bibliography for 7125968--7125975.cif.'
_cod_database_code 7125968
_shelx_shelxl_version_number 2018/3
_chemical_oxdiff_formula 'C H N Cu'
_shelx_space_group_comment
;
The symmetry employed for this shelxl refinement is uniquely defined
by the following loop, which should always be used as a source of
symmetry information in preference to the above space-group names.
They are only intended as comments.
;
_reflns_odcompleteness_completeness 99.66
_reflns_odcompleteness_iscentric 1
_reflns_odcompleteness_theta 61.08
_olex2_refinement_description
;
1. Fixed Uiso
 At 1.2 times of:
  All C(H) groups
 At 1.5 times of:
  All C(H,H,H) groups
2.a Aromatic/amide H refined with riding coordinates:
 C1(H1), C2(H2), C5(H5), C6(H6), C9(H9), C10(H10), C13(H13), C14(H14),
 C17(H17), C18(H18)
2.b Idealised Me refined as rotating group:
 C4(H4a,H4b,H4c), C8(H8a,H8b,H8c), C12(H12a,H12b,H12c), C16(H16a,H16b,H16c),
 C20(H20a,H20b,H20c)
;
_olex2_submission_special_instructions 'No special instructions were received'
_oxdiff_exptl_absorpt_empirical_details
;
Empirical correction (ABSPACK) includes:
- Absorption correction using spherical harmonics
- Frame scaling
;
_oxdiff_exptl_absorpt_empirical_full_max 1.817
_oxdiff_exptl_absorpt_empirical_full_min 0.615

loop_
_space_group_symop_operation_xyz
'x, y, z'
'-x, -y, -z'

loop_
_atom_site_label
_atom_site_type_symbol
_atom_site_fract_x
_atom_site_fract_y
_atom_site_fract_z
_atom_site_U_iso_or_equiv
_atom_site_adp_type
_atom_site_occupancy
_atom_site_site_symmetry_order
_atom_site_calc_flag
_atom_site_refinement_flags_posn
C1 C -0.3008(8) 0.1343(6) -0.0371(5) 0.0395(16) Uani 1 1 d .
H1 H -0.384793 0.097183 -0.055343 0.047 Uiso 1 1 calc R
C2 C -0.2381(8) 0.1848(6) -0.0887(5) 0.0399(16) Uani 1 1 d .
H2 H -0.272504 0.188363 -0.148665 0.048 Uiso 1 1 calc R
C3 C -0.1083(7) 0.2063(6) 0.0437(5) 0.0375(15) Uani 1 1 d .
C4 C 0.0045(7) 0.2467(7) 0.1216(5) 0.0422(17) Uani 1 1 d .
H4A H -0.013854 0.319361 0.139544 0.063 Uiso 1 1 calc GR
H4B H 0.088257 0.248366 0.107302 0.063 Uiso 1 1 calc GR
H4C H 0.011376 0.198361 0.168091 0.063 Uiso 1 1 calc GR
C5 C 0.0872(7) 0.4541(6) -0.1913(5) 0.0383(15) Uani 1 1 d .
H5 H 0.023409 0.422470 -0.240523 0.046 Uiso 1 1 calc R
C6 C 0.1781(7) 0.5357(6) -0.1903(4) 0.0371(15) Uani 1 1 d .
H6 H 0.188368 0.568611 -0.239052 0.044 Uiso 1 1 calc R
C7 C 0.2052(6) 0.4933(6) -0.0574(4) 0.0334(14) Uani 1 1 d .
C8 C 0.2582(8) 0.4916(7) 0.0395(5) 0.0427(17) Uani 1 1 d .
H8A H 0.183637 0.485316 0.063196 0.064 Uiso 1 1 calc GR
H8B H 0.309750 0.558394 0.062196 0.064 Uiso 1 1 calc GR
H8C H 0.315396 0.430031 0.055226 0.064 Uiso 1 1 calc GR
C9 C 0.6097(8) 0.8086(6) -0.0909(5) 0.0384(15) Uani 1 1 d .
H9 H 0.575423 0.810639 -0.151038 0.046 Uiso 1 1 calc R
C10 C 0.7243(8) 0.8617(6) -0.0406(5) 0.0376(15) Uani 1 1 d .
H10 H 0.781715 0.906279 -0.060455 0.045 Uiso 1 1 calc R
C11 C 0.6360(6) 0.7704(6) 0.0431(4) 0.0325(14) Uani 1 1 d .
C12 C 0.6139(7) 0.7241(7) 0.1223(5) 0.0409(16) Uani 1 1 d .
H12A H 0.519321 0.705354 0.111164 0.061 Uiso 1 1 calc GR
H12B H 0.642155 0.777753 0.169973 0.061 Uiso 1 1 calc GR
H12C H 0.665858 0.659481 0.136505 0.061 Uiso 1 1 calc GR
C13 C 1.1443(7) 0.9852(6) 0.2401(5) 0.0368(15) Uani 1 1 d .
H13 H 1.166249 1.010703 0.192251 0.044 Uiso 1 1 calc R
C14 C 1.2175(7) 1.0048(5) 0.3241(4) 0.0322(14) Uani 1 1 d .
H14 H 1.298696 1.045763 0.343627 0.039 Uiso 1 1 calc R
C15 C 1.0406(6) 0.9028(5) 0.3210(4) 0.0308(13) Uani 1 1 d .
C16 C 0.9390(7) 0.8366(6) 0.3482(5) 0.0369(15) Uani 1 1 d .
H16A H 0.849580 0.860444 0.319473 0.055 Uiso 1 1 calc GR
H16B H 0.956707 0.846109 0.410012 0.055 Uiso 1 1 calc GR
H16C H 0.945314 0.760375 0.332751 0.055 Uiso 1 1 calc GR
C17 C 1.4005(7) 1.0097(5) 0.6664(5) 0.0332(14) Uani 1 1 d .
H17 H 1.462133 1.047808 0.645502 0.040 Uiso 1 1 calc R
C18 C 1.4149(7) 0.9928(6) 0.7504(5) 0.0348(14) Uani 1 1 d .
H18 H 1.488215 1.017288 0.797250 0.042 Uiso 1 1 calc R
C19 C 1.2244(6) 0.9155(5) 0.6729(4) 0.0302(13) Uani 1 1 d .
C20 C 1.0941(7) 0.8497(6) 0.6478(5) 0.0375(15) Uani 1 1 d .
H20A H 1.041987 0.865771 0.589857 0.056 Uiso 1 1 calc GR
H20B H 1.043743 0.868204 0.687422 0.056 Uiso 1 1 calc GR
H20C H 1.112779 0.772916 0.649812 0.056 Uiso 1 1 calc GR
Cu1 Cu 0.00174(10) 0.32105(9) -0.07282(7) 0.0389(3) Uani 1 1 d .
Cu2 Cu 0.39823(10) 0.66102(9) -0.07135(7) 0.0376(3) Uani 1 1 d .
Cu3 Cu 0.88697(10) 0.87965(8) 0.14036(6) 0.0339(3) Uani 1 1 d .
Cu4 Cu 1.21289(10) 0.95646(8) 0.49630(6) 0.0330(2) Uani 1 1 d .
Cu5 Cu 1.25938(10) 0.89552(9) 0.85474(6) 0.0363(3) Uani 1 1 d .
N1 N -0.2172(6) 0.1479(5) 0.0473(4) 0.0354(12) Uani 1 1 d .
N2 N -0.1150(6) 0.2303(5) -0.0379(4) 0.0391(13) Uani 1 1 d .
N3 N 0.1051(6) 0.4256(5) -0.1068(4) 0.0344(12) Uani 1 1 d .
N4 N 0.2529(6) 0.5621(5) -0.1061(4) 0.0380(13) Uani 1 1 d .
N5 N 0.5523(6) 0.7507(5) -0.0381(4) 0.0339(12) Uani 1 1 d .
N6 N 0.7418(6) 0.8389(5) 0.0453(4) 0.0346(12) Uani 1 1 d .
N7 N 1.0305(6) 0.9205(5) 0.2372(4) 0.0327(12) Uani 1 1 d .
N8 N 1.1525(5) 0.9543(4) 0.3763(4) 0.0316(12) Uani 1 1 d .
N9 N 1.2785(5) 0.9608(5) 0.6160(4) 0.0312(11) Uani 1 1 d .
N10 N 1.3027(6) 0.9331(5) 0.7556(4) 0.0332(12) Uani 1 1 d .
C21 C 0.1547(7) 0.4531(7) 0.4811(5) 0.0434(18) Uani 1 1 d .
C22 C 0.1466(6) 0.4878(7) 0.3935(5) 0.0441(18) Uani 1 1 d .
C23 C 0.1771(7) 0.6024(7) 0.3980(5) 0.0442(17) Uani 1 1 d .
C24 C 0.2004(7) 0.6421(7) 0.4891(5) 0.0430(17) Uani 1 1 d .
C25 C 0.2477(8) 0.3110(6) 0.3700(5) 0.0418(17) Uani 1 1 d .
C26 C 0.3633(7) 0.2912(6) 0.3352(5) 0.0367(15) Uani 1 1 d .
C27 C 0.3773(7) 0.3843(6) 0.2849(4) 0.0335(14) Uani 1 1 d .
C28 C 0.2732(7) 0.4594(6) 0.2873(4) 0.0363(15) Uani 1 1 d .
C29 C 0.1945(6) 0.4155(6) 0.3396(5) 0.0368(15) Uani 1 1 d .
C30 C 0.3011(7) 0.5732(6) 0.2908(4) 0.0359(15) Uani 1 1 d .
C31 C 0.4343(8) 0.6135(6) 0.2931(4) 0.0364(15) Uani 1 1 d .
C32 C 0.4721(8) 0.7101(6) 0.3520(5) 0.0378(15) Uani 1 1 d .
C33 C 0.3585(8) 0.7316(6) 0.3852(5) 0.0411(16) Uani 1 1 d .
C34 C 0.2516(7) 0.6460(6) 0.3479(5) 0.0395(16) Uani 1 1 d .
C35 C 0.6718(7) 0.5616(6) 0.3470(5) 0.0403(16) Uani 1 1 d .
C36 C 0.5347(7) 0.5399(6) 0.2910(4) 0.0368(15) Uani 1 1 d .
C37 C 0.5049(7) 0.4224(6) 0.2863(4) 0.0367(15) Uani 1 1 d .
C38 C 0.6235(7) 0.3700(6) 0.3396(5) 0.0380(15) Uani 1 1 d .
C39 C 0.6084(7) 0.2820(6) 0.3877(5) 0.0390(16) Uani 1 1 d .
C40 C 0.4764(7) 0.2428(5) 0.3856(5) 0.0363(15) Uani 1 1 d .
C41 C 0.4817(8) 0.2092(6) 0.4730(5) 0.0422(17) Uani 1 1 d .
C42 C 0.3737(7) 0.2291(6) 0.5041(5) 0.0404(16) Uani 1 1 d .
C43 C 0.2534(7) 0.2824(6) 0.4519(5) 0.0415(17) Uani 1 1 d .
C44 C 0.2061(7) 0.3531(6) 0.5082(5) 0.0410(17) Uani 1 1 d .
C45 C 0.2711(7) 0.5428(7) 0.6227(5) 0.0447(18) Uani 1 1 d .
C46 C 0.1872(7) 0.5519(7) 0.5387(5) 0.0434(17) Uani 1 1 d .
C47 C 0.3016(7) 0.7255(6) 0.5222(5) 0.0385(16) Uani 1 1 d .
C48 C 0.3812(8) 0.7696(6) 0.4711(5) 0.0424(17) Uani 1 1 d .
C49 C 0.6028(8) 0.7301(6) 0.4054(5) 0.0449(18) Uani 1 1 d .
C50 C 0.7064(8) 0.6533(6) 0.4033(5) 0.0441(18) Uani 1 1 d .

loop_
_atom_site_aniso_label
_atom_site_aniso_U_11
_atom_site_aniso_U_22
_atom_site_aniso_U_33
_atom_site_aniso_U_23
_atom_site_aniso_U_13
_atom_site_aniso_U_12
C1 0.043(4) 0.035(4) 0.040(4) -0.001(3) 0.012(3) -0.003(3)
C2 0.042(4) 0.044(4) 0.034(4) 0.001(3) 0.012(3) -0.001(3)
C3 0.035(4) 0.041(4) 0.040(4) 0.004(3) 0.015(3) 0.006(3)
C4 0.031(4) 0.050(4) 0.049(4) 0.008(3) 0.016(3) 0.004(3)
C5 0.028(3) 0.048(4) 0.039(4) 0.003(3) 0.010(3) -0.007(3)
C6 0.032(3) 0.051(4) 0.029(3) 0.005(3) 0.010(3) -0.001(3)
C7 0.025(3) 0.039(4) 0.036(4) 0.000(3) 0.009(3) -0.001(3)
C8 0.042(4) 0.046(4) 0.040(4) 0.002(3) 0.013(3) 0.004(3)
C9 0.046(4) 0.039(4) 0.029(3) 0.004(3) 0.010(3) 0.001(3)
C10 0.042(4) 0.036(4) 0.036(4) 0.005(3) 0.013(3) -0.002(3)
C11 0.027(3) 0.035(3) 0.035(3) 0.002(3) 0.008(3) 0.000(3)
C12 0.034(4) 0.049(4) 0.042(4) 0.007(3) 0.014(3) -0.005(3)
C13 0.035(4) 0.037(4) 0.041(4) 0.002(3) 0.016(3) -0.008(3)
C14 0.026(3) 0.030(3) 0.041(4) 0.000(3) 0.013(3) -0.005(2)
C15 0.026(3) 0.034(3) 0.034(3) 0.000(3) 0.012(3) -0.004(3)
C16 0.029(3) 0.041(4) 0.043(4) 0.007(3) 0.015(3) -0.009(3)
C17 0.028(3) 0.028(3) 0.043(4) 0.003(3) 0.010(3) -0.007(2)
C18 0.032(3) 0.032(3) 0.037(4) 0.000(3) 0.006(3) -0.008(3)
C19 0.024(3) 0.030(3) 0.035(3) 0.001(3) 0.008(3) -0.003(2)
C20 0.025(3) 0.043(4) 0.043(4) -0.006(3) 0.010(3) -0.004(3)
Cu1 0.0329(5) 0.0416(6) 0.0460(6) 0.0057(5) 0.0175(5) -0.0014(4)
Cu2 0.0268(5) 0.0424(6) 0.0423(6) -0.0035(4) 0.0094(4) -0.0046(4)
Cu3 0.0292(5) 0.0384(6) 0.0327(5) 0.0007(4) 0.0078(4) -0.0069(4)
Cu4 0.0304(5) 0.0351(5) 0.0322(5) 0.0015(4) 0.0075(4) -0.0024(4)
Cu5 0.0355(5) 0.0409(6) 0.0336(5) 0.0018(4) 0.0127(4) -0.0044(4)
N1 0.034(3) 0.034(3) 0.040(3) 0.002(2) 0.014(2) 0.001(2)
N2 0.036(3) 0.045(3) 0.042(3) 0.004(3) 0.019(3) 0.003(3)
N3 0.030(3) 0.037(3) 0.035(3) 0.000(2) 0.010(2) -0.004(2)
N4 0.031(3) 0.045(3) 0.039(3) 0.001(3) 0.011(2) 0.002(2)
N5 0.030(3) 0.032(3) 0.039(3) -0.003(2) 0.009(2) 0.001(2)
N6 0.030(3) 0.032(3) 0.042(3) 0.002(2) 0.012(2) -0.004(2)
N7 0.030(3) 0.034(3) 0.037(3) 0.001(2) 0.014(2) -0.006(2)
N8 0.024(3) 0.031(3) 0.038(3) -0.002(2) 0.009(2) -0.003(2)
N9 0.025(3) 0.033(3) 0.037(3) 0.000(2) 0.010(2) -0.003(2)
N10 0.032(3) 0.032(3) 0.035(3) 0.002(2) 0.009(2) -0.005(2)
C21 0.019(3) 0.053(4) 0.058(5) -0.006(4) 0.014(3) -0.014(3)
C22 0.014(3) 0.059(5) 0.056(5) 0.003(4) 0.006(3) -0.001(3)
C23 0.029(3) 0.050(4) 0.049(4) -0.001(3) 0.004(3) 0.005(3)
C24 0.029(3) 0.046(4) 0.054(5) -0.004(3) 0.013(3) 0.010(3)
C25 0.038(4) 0.039(4) 0.041(4) -0.005(3) 0.002(3) -0.021(3)
C26 0.040(4) 0.030(3) 0.038(4) -0.005(3) 0.010(3) -0.011(3)
C27 0.036(3) 0.037(4) 0.026(3) -0.004(3) 0.007(3) -0.006(3)
C28 0.032(3) 0.045(4) 0.026(3) 0.000(3) -0.001(3) -0.003(3)
C29 0.021(3) 0.041(4) 0.043(4) -0.005(3) 0.002(3) -0.010(3)
C30 0.032(3) 0.041(4) 0.031(3) 0.003(3) 0.002(3) 0.000(3)
C31 0.046(4) 0.036(4) 0.027(3) 0.010(3) 0.011(3) -0.004(3)
C32 0.044(4) 0.030(3) 0.039(4) 0.012(3) 0.011(3) -0.003(3)
C33 0.046(4) 0.035(4) 0.039(4) 0.007(3) 0.006(3) 0.004(3)
C34 0.036(4) 0.036(4) 0.042(4) 0.006(3) 0.004(3) 0.003(3)
C35 0.037(4) 0.051(4) 0.041(4) 0.007(3) 0.025(3) -0.010(3)
C36 0.041(4) 0.043(4) 0.030(3) 0.003(3) 0.015(3) -0.009(3)
C37 0.040(4) 0.043(4) 0.030(3) 0.002(3) 0.016(3) -0.006(3)
C38 0.041(4) 0.042(4) 0.036(4) -0.003(3) 0.019(3) 0.001(3)
C39 0.039(4) 0.041(4) 0.039(4) -0.007(3) 0.015(3) 0.001(3)
C40 0.041(4) 0.026(3) 0.039(4) -0.008(3) 0.010(3) 0.000(3)
C41 0.042(4) 0.033(4) 0.051(4) 0.006(3) 0.013(3) -0.006(3)
C42 0.038(4) 0.031(4) 0.052(4) 0.008(3) 0.014(3) -0.011(3)
C43 0.028(3) 0.042(4) 0.053(4) 0.004(3) 0.012(3) -0.017(3)
C44 0.027(3) 0.044(4) 0.053(4) -0.001(3) 0.015(3) -0.018(3)
C45 0.029(3) 0.064(5) 0.049(4) -0.007(4) 0.024(3) -0.005(3)
C46 0.024(3) 0.053(5) 0.059(5) 0.001(4) 0.023(3) -0.002(3)
C47 0.030(3) 0.031(3) 0.054(4) -0.001(3) 0.012(3) 0.012(3)
C48 0.047(4) 0.027(3) 0.048(4) -0.002(3) 0.007(3) 0.007(3)
C49 0.049(4) 0.040(4) 0.046(4) 0.012(3) 0.015(3) -0.016(3)
C50 0.047(4) 0.043(4) 0.049(4) 0.006(3) 0.026(4) -0.016(3)

loop_
_atom_type_symbol
_atom_type_description
_atom_type_scat_dispersion_real
_atom_type_scat_dispersion_imag
_atom_type_scat_source
C C 0.0181 0.0091 'International Tables Vol C Tables 4.2.6.8 and 6.1.1.4'
H H 0.0000 0.0000 'International Tables Vol C Tables 4.2.6.8 and 6.1.1.4'
Cu Cu -1.9646 0.5888 'International Tables Vol C Tables 4.2.6.8 and 6.1.1.4'
N N 0.0311 0.0180 'International Tables Vol C Tables 4.2.6.8 and 6.1.1.4'

loop_
_geom_angle_atom_site_label_1
_geom_angle_atom_site_label_2
_geom_angle_atom_site_label_3
_geom_angle
_geom_angle_site_symmetry_1
_geom_angle_site_symmetry_3
C2 C1 N1 107.5(6) . .
C1 C2 N2 109.2(6) . .
N1 C3 C4 124.2(6) . .
N1 C3 N2 112.3(6) . .
N2 C3 C4 123.4(7) . .
C6 C5 N3 108.3(6) . .
C5 C6 N4 109.2(6) . .
N3 C7 C8 124.0(6) . .
N3 C7 N4 111.7(6) . .
N4 C7 C8 124.3(6) . .
C10 C9 N5 108.6(6) . .
C9 C10 N6 108.8(6) . .
N5 C11 C12 124.2(6) . .
N5 C11 N6 112.3(6) . .
N6 C11 C12 123.5(6) . .
C14 C13 N7 108.4(6) . .
C13 C14 N8 109.0(6) . .
N7 C15 C16 123.6(6) . .
N7 C15 N8 111.6(6) . .
N8 C15 C16 124.8(6) . .
C18 C17 N9 108.8(6) . .
C17 C18 N10 108.6(6) . .
N9 C19 C20 124.1(6) . .
N9 C19 N10 112.5(6) . .
N10 C19 C20 123.3(6) . .
N2 Cu1 Cu3 89.02(19) . 2_665
N2 Cu1 N3 173.1(3) . .
N3 Cu1 Cu3 97.57(18) . 2_665
N5 Cu2 N4 175.3(3) . .
N6 Cu3 Cu1 80.10(18) . 2_665
N6 Cu3 N7 178.9(2) . .
N7 Cu3 Cu1 100.55(18) . 2_665
N9 Cu4 N8 178.1(2) . .
N1 Cu5 N10 177.7(3) 2_666 .
C1 N1 Cu5 125.6(5) . 2_666
C3 N1 C1 106.1(6) . .
C3 N1 Cu5 128.0(5) . 2_666
C2 N2 Cu1 127.1(5) . .
C3 N2 C2 104.9(6) . .
C3 N2 Cu1 127.4(5) . .
C5 N3 Cu1 125.3(5) . .
C7 N3 C5 105.6(6) . .
C7 N3 Cu1 129.1(5) . .
C6 N4 Cu2 125.7(5) . .
C7 N4 C6 105.3(6) . .
C7 N4 Cu2 128.8(5) . .
C9 N5 Cu2 127.7(5) . .
C11 N5 C9 105.3(6) . .
C11 N5 Cu2 127.0(5) . .
C10 N6 Cu3 127.6(5) . .
C11 N6 C10 104.9(6) . .
C11 N6 Cu3 127.2(5) . .
C13 N7 Cu3 127.2(5) . .
C15 N7 C13 105.4(5) . .
C15 N7 Cu3 127.1(4) . .
C14 N8 Cu4 125.6(4) . .
C15 N8 C14 105.5(5) . .
C15 N8 Cu4 128.9(5) . .
C17 N9 Cu4 126.1(5) . .
C19 N9 C17 104.9(6) . .
C19 N9 Cu4 128.9(4) . .
C18 N10 Cu5 128.0(5) . .
C19 N10 C18 105.1(5) . .
C19 N10 Cu5 126.6(5) . .
C44 C21 C22 120.6(7) . .
C44 C21 C46 121.6(7) . .
C46 C21 C22 106.6(7) . .
C23 C22 C21 108.9(7) . .
C29 C22 C21 117.5(7) . .
C29 C22 C23 120.8(7) . .
C22 C23 C24 107.2(7) . .
C34 C23 C22 120.8(7) . .
C34 C23 C24 120.9(7) . .
C46 C24 C23 108.8(7) . .
C47 C24 C23 117.0(7) . .
C47 C24 C46 121.5(7) . .
C29 C25 C26 106.7(6) . .
C43 C25 C26 120.7(7) . .
C43 C25 C29 119.9(7) . .
C27 C26 C25 107.8(6) . .
C40 C26 C25 119.5(7) . .
C40 C26 C27 120.1(6) . .
C28 C27 C26 108.0(6) . .
C37 C27 C26 119.8(7) . .
C37 C27 C28 120.8(7) . .
C27 C28 C29 108.8(6) . .
C30 C28 C27 119.6(6) . .
C30 C28 C29 119.7(7) . .
C22 C29 C25 120.5(7) . .
C22 C29 C28 119.3(7) . .
C25 C29 C28 108.8(6) . .
C28 C30 C31 119.8(7) . .
C28 C30 C34 119.9(7) . .
C31 C30 C34 107.8(6) . .
C30 C31 C32 109.5(6) . .
C36 C31 C30 120.0(6) . .
C36 C31 C32 118.1(7) . .
C33 C32 C31 107.0(6) . .
C49 C32 C31 122.1(7) . .
C49 C32 C33 119.7(7) . .
C32 C33 C34 108.5(6) . .
C48 C33 C32 120.2(7) . .
C48 C33 C34 118.8(7) . .
C23 C34 C30 119.6(7) . .
C23 C34 C33 120.6(7) . .
C30 C34 C33 107.1(6) . .
C36 C35 C45 108.0(6) . 2_666
C50 C35 C36 122.0(7) . .
C50 C35 C45 118.5(7) . 2_666
C31 C36 C35 119.5(7) . .
C31 C36 C37 119.9(6) . .
C35 C36 C37 108.6(7) . .
C27 C37 C36 119.7(7) . .
C27 C37 C38 119.4(6) . .
C38 C37 C36 108.3(6) . .
C37 C38 C45 107.4(7) . 2_666
C39 C38 C37 120.1(7) . .
C39 C38 C45 120.6(7) . 2_666
C38 C39 C40 120.3(7) . .
C38 C39 C47 119.9(7) . 2_666
C40 C39 C47 107.6(6) . 2_666
C26 C40 C39 120.3(7) . .
C26 C40 C41 120.1(7) . .
C39 C40 C41 108.4(6) . .
C42 C41 C40 119.4(7) . .
C42 C41 C48 119.9(7) . 2_666
C48 C41 C40 107.7(6) 2_666 .
C41 C42 C43 121.3(7) . .
C41 C42 C49 120.2(7) . 2_666
C43 C42 C49 106.8(7) . 2_666
C25 C43 C42 119.0(7) . .
C25 C43 C44 121.3(7) . .
C44 C43 C42 108.2(7) . .
C21 C44 C43 120.2(7) . .
C21 C44 C50 118.5(7) . 2_666
C43 C44 C50 109.4(7) . 2_666
C35 C45 C38 107.7(7) 2_666 2_666
C46 C45 C35 121.4(7) . 2_666
C46 C45 C38 118.5(7) . 2_666
C24 C46 C21 108.5(7) . .
C45 C46 C21 118.3(8) . .
C45 C46 C24 121.5(7) . .
C24 C47 C39 117.9(7) . 2_666
C24 C47 C48 122.4(7) . .
C48 C47 C39 107.9(6) . 2_666
C33 C48 C41 120.0(7) . 2_666
C33 C48 C47 120.2(7) . .
C47 C48 C41 108.4(7) . 2_666
C32 C49 C42 119.9(7) . 2_666
C32 C49 C50 119.6(7) . .
C50 C49 C42 108.2(7) . 2_666
C35 C50 C44 121.7(7) . 2_666
C35 C50 C49 118.7(7) . .
C49 C50 C44 107.3(7) . 2_666

loop_
_geom_bond_atom_site_label_1
_geom_bond_atom_site_label_2
_geom_bond_distance
_geom_bond_site_symmetry_2
C1 C2 1.355(10) .
C1 N1 1.380(9) .
C2 N2 1.382(10) .
C3 C4 1.495(10) .
C3 N1 1.337(9) .
C3 N2 1.342(9) .
C5 C6 1.351(10) .
C5 N3 1.381(9) .
C6 N4 1.370(9) .
C7 C8 1.495(10) .
C7 N3 1.344(8) .
C7 N4 1.354(9) .
C9 C10 1.354(10) .
C9 N5 1.381(9) .
C10 N6 1.384(9) .
C11 C12 1.494(9) .
C11 N5 1.346(9) .
C11 N6 1.353(8) .
C13 C14 1.350(10) .
C13 N7 1.391(8) .
C14 N8 1.378(8) .
C15 C16 1.488(8) .
C15 N7 1.352(8) .
C15 N8 1.355(8) .
C17 C18 1.343(10) .
C17 N9 1.387(8) .
C18 N10 1.382(8) .
C19 C20 1.491(9) .
C19 N9 1.338(8) .
C19 N10 1.344(9) .
Cu1 Cu3 3.0215(15) 2_665
Cu1 N2 1.844(6) .
Cu1 N3 1.848(6) .
Cu2 N4 1.841(6) .
Cu2 N5 1.841(6) .
Cu3 N6 1.840(6) .
Cu3 N7 1.847(6) .
Cu4 N8 1.849(6) .
Cu4 N9 1.846(6) .
Cu5 N1 1.854(6) 2_666
Cu5 N10 1.856(6) .
C21 C22 1.472(12) .
C21 C44 1.377(11) .
C21 C46 1.459(11) .
C22 C23 1.419(11) .
C22 C29 1.410(11) .
C23 C24 1.475(11) .
C23 C34 1.385(11) .
C24 C46 1.415(11) .
C24 C47 1.411(11) .
C25 C26 1.484(11) .
C25 C29 1.444(11) .
C25 C43 1.366(11) .
C26 C27 1.452(10) .
C26 C40 1.370(10) .
C27 C28 1.434(10) .
C27 C37 1.382(10) .
C28 C29 1.445(10) .
C28 C30 1.406(10) .
C30 C31 1.442(10) .
C30 C34 1.458(10) .
C31 C32 1.453(10) .
C31 C36 1.392(11) .
C32 C33 1.451(11) .
C32 C49 1.379(11) .
C33 C34 1.474(10) .
C33 C48 1.393(11) .
C35 C36 1.448(10) .
C35 C45 1.455(12) 2_666
C35 C50 1.380(11) .
C36 C37 1.453(10) .
C37 C38 1.449(10) .
C38 C39 1.383(11) .
C38 C45 1.480(11) 2_666
C39 C40 1.426(10) .
C39 C47 1.483(10) 2_666
C40 C41 1.471(11) .
C41 C42 1.374(11) .
C41 C48 1.447(11) 2_666
C42 C43 1.461(11) .
C42 C49 1.470(11) 2_666
C43 C44 1.421(11) .
C44 C50 1.451(11) 2_666
C45 C46 1.385(11) .
C47 C48 1.437(11) .
C49 C50 1.443(12) .
